data_4089319
loop_
_publ_author_name
'Nishihara, Yasushi'
'Takemura, Miwa'
'Osakada, Kohtaro'

_publ_section_title
;
 Structure and Properties of Halogeno(hydrido)(triorganosilyl)rhodium(III)
 Complexes, RhX(H)(SiR1nR23-n)(PPh3)2(X = Cl, I; R1= OSiMe3, OEt, R2= Me).
 Influence of the Alkoxy Groups and Halo Ligand on Stability and
 Reactivity of the Complexes
;
_journal_issue 5
_journal_name_full Organometallics
_journal_page_first 825
_journal_paper_doi 10.1021/om010862o
_journal_volume 21
_journal_year 2002
_chemical_formula_moiety 'C42 H46 I O3 P2 Rh Si '
_chemical_formula_sum 'C42 H46 I O3 P2 Rh Si'
_chemical_formula_weight 918.67
_space_group_IT_number 2
_space_group_name_Hall '-P 1'
_space_group_name_H-M_alt 'P -1'
_symmetry_cell_setting triclinic
_symmetry_Int_Tables_number 2
_symmetry_space_group_name_H-M 'P -1'
_cell_angle_alpha 112.62(1)
_cell_angle_beta 101.99(2)
_cell_angle_gamma 88.50(2)
_cell_formula_units_Z 2
_cell_length_a 13.171(3)
_cell_length_b 13.706(3)
_cell_length_c 12.637(2)
_cell_measurement_reflns_used 20
_cell_measurement_temperature 296.2
_cell_measurement_theta_max 10.7
_cell_measurement_theta_min 9.5
_cell_volume 2056.2(8)
_diffrn_ambient_temperature 296.2
_diffrn_measurement_device 'Rigaku AFC5R'
_diffrn_measurement_method \w-2\q
_diffrn_orient_matrix_UB_11 0.03215
_diffrn_orient_matrix_UB_12 0.04198
_diffrn_orient_matrix_UB_13 0.08434
_diffrn_orient_matrix_UB_21 0.03622
_diffrn_orient_matrix_UB_22 -0.06354
_diffrn_orient_matrix_UB_23 0.00525
_diffrn_orient_matrix_UB_31 0.06083
_diffrn_orient_matrix_UB_32 0.02165
_diffrn_orient_matrix_UB_33 -0.02369
_diffrn_radiation_detector 'scintillation counter'
_diffrn_radiation_monochromator graphite
_diffrn_radiation_source 'Rigaku rotating anode'
_diffrn_radiation_type 'Mo K\a'
_diffrn_radiation_wavelength 0.7107
_diffrn_reflns_av_R_equivalents 0.03036
_diffrn_reflns_av_sigmaI/netI 0.100
_diffrn_reflns_limit_h_max 17
_diffrn_reflns_limit_h_min 0
_diffrn_reflns_limit_k_max 17
_diffrn_reflns_limit_k_min -17
_diffrn_reflns_limit_l_max 16
_diffrn_reflns_limit_l_min -16
_diffrn_reflns_number 9832
_diffrn_reflns_reduction_process 'Lp corrections applied'
_diffrn_reflns_theta_max 27.50
_diffrn_reflns_theta_min 2.63
_diffrn_standards_decay_% -2.52
_diffrn_standards_interval_count 150
_diffrn_standards_number 3
_exptl_absorpt_coefficient_mu 1.308
_exptl_absorpt_correction_T_max 0.991
_exptl_absorpt_correction_T_min 0.737
_exptl_absorpt_correction_type
;
\y scans (North,Phillips & Matthews, 1968)
;
_exptl_crystal_colour 'pale yellow'
_exptl_crystal_density_diffrn 1.484
_exptl_crystal_density_meas ?
_exptl_crystal_description prismatic
_exptl_crystal_F_000 928.00
_exptl_crystal_size_max 0.50
_exptl_crystal_size_mid 0.30
_exptl_crystal_size_min 0.05
_refine_diff_density_max 0.53
_refine_diff_density_min -0.57
_refine_ls_extinction_method none
_refine_ls_goodness_of_fit_all 1.652
_refine_ls_goodness_of_fit_ref 1.650
_refine_ls_matrix_type full
_refine_ls_number_constraints 0
_refine_ls_number_parameters 455
_refine_ls_number_reflns 5320
_refine_ls_number_restraints 0
_refine_ls_R_factor_all 0.0399
_refine_ls_R_factor_gt 0.0400
_refine_ls_shift/su_max 0.0300
_refine_ls_shift/su_mean 0.0011
_refine_ls_structure_factor_coef F
_refine_ls_weighting_details 'w = 1/[\s^2^(Fo) + 0.00000|Fo|^2^]'
_refine_ls_weighting_scheme sigma
_refine_ls_wR_factor_all 0.0300
_refine_ls_wR_factor_ref 0.0300
_reflns_number_gt 5320
_reflns_number_total 9421
_reflns_threshold_expression I>3.00\s(I)
_cod_data_source_file om010862o.cif
_cod_data_source_block form2
_cod_depositor_comments
;
The following automatic conversions were performed:

data item '_exptl_crystal_density_meas' value 'not measured' was
changed to '?' -- the value is perceived as not measured.

Automatic conversion script
Id: cif_fix_values 6909 2019-04-08 15:41:33Z antanas 

 Corrected the values of the '_diffrn_radiation_type',
 '_exptl_absorpt_correction_type', '_reflns_threshold_expression'
 and '_refine_ls_weighting_details' data items by replacing a
 sequence of malformed symbols with the backslash symbol ('\')
 after consulting the original publication.

 Antanas Vaitkus,
 2019-12-11
;
_cod_original_sg_symbol_H-M 'P -1       '
_cod_original_formula_sum 'C42 H46 I O3 P2 Rh Si '
_cod_database_code 4089319

loop_
_symmetry_equiv_pos_as_xyz
'   +x,   +y,   +z'
'   -x,   -y,   -z'

loop_
_atom_site_label
_atom_site_fract_x
_atom_site_fract_y
_atom_site_fract_z
_atom_site_U_iso_or_equiv
_atom_site_occupancy
_atom_site_adp_type
_atom_site_calc_flag
I(1) 0.45119(2) 0.28684(3) 0.21071(3) 0.0503(1) 1.000 Uani d
Rh(1) 0.26449(3) 0.20115(3) 0.19805(3) 0.0329(1) 1.000 Uani d
P(1) 0.34103(9) 0.1275(1) 0.3309(1) 0.0362(4) 1.000 Uani d
P(2) 0.18560(9) 0.2200(1) 0.0261(1) 0.0358(4) 1.000 Uani d
Si(1) 0.1661(1) 0.3122(1) 0.3123(1) 0.0439(4) 1.000 Uani d
O(1) 0.1090(3) 0.3839(3) 0.2427(3) 0.072(1) 1.000 Uani d
O(2) 0.2349(2) 0.3923(2) 0.4383(3) 0.053(1) 1.000 Uani d
O(3) 0.0822(3) 0.2588(3) 0.3536(3) 0.063(1) 1.000 Uani d
C(1) 0.0229(6) 0.4458(6) 0.2711(7) 0.131(4) 1.000 Uani d
C(2) -0.0179(7) 0.4933(7) 0.1976(7) 0.193(5) 1.000 Uani d
C(3) 0.2907(5) 0.4891(5) 0.4609(5) 0.082(2) 1.000 Uani d
C(4) 0.2826(6) 0.5672(5) 0.5757(6) 0.132(3) 1.000 Uani d
C(5) 0.0472(9) 0.3074(8) 0.4574(8) 0.171(5) 1.000 Uani d
C(6) 0.040(1) 0.2630(8) 0.5236(8) 0.192(5) 1.000 Uani d
C(7) 0.3891(3) 0.0009(3) 0.2458(4) 0.033(1) 1.000 Uani d
C(8) 0.3849(3) -0.0256(4) 0.1271(4) 0.039(1) 1.000 Uani d
C(9) 0.4201(4) -0.1225(4) 0.0608(4) 0.052(2) 1.000 Uani d
C(10) 0.4592(4) -0.1910(4) 0.1117(4) 0.049(2) 1.000 Uani d
C(11) 0.4631(4) -0.1650(4) 0.2288(5) 0.050(2) 1.000 Uani d
C(12) 0.4272(4) -0.0698(4) 0.2945(4) 0.046(2) 1.000 Uani d
C(13) 0.4532(4) 0.1995(4) 0.4476(4) 0.041(1) 1.000 Uani d
C(14) 0.5533(4) 0.1626(4) 0.4507(4) 0.053(2) 1.000 Uani d
C(15) 0.6354(4) 0.2216(5) 0.5374(5) 0.067(2) 1.000 Uani d
C(16) 0.6193(5) 0.3170(5) 0.6195(5) 0.074(2) 1.000 Uani d
C(17) 0.5225(5) 0.3550(4) 0.6192(5) 0.066(2) 1.000 Uani d
C(18) 0.4385(4) 0.2957(4) 0.5327(4) 0.052(2) 1.000 Uani d
C(19) 0.2609(3) 0.0805(4) 0.4066(4) 0.036(1) 1.000 Uani d
C(20) 0.2925(4) 0.0902(4) 0.5208(4) 0.048(2) 1.000 Uani d
C(21) 0.2328(4) 0.0434(5) 0.5707(4) 0.059(2) 1.000 Uani d
C(22) 0.1435(4) -0.0136(5) 0.5067(5) 0.063(2) 1.000 Uani d
C(23) 0.1106(4) -0.0248(4) 0.3908(5) 0.062(2) 1.000 Uani d
C(24) 0.1690(4) 0.0222(4) 0.3415(4) 0.052(2) 1.000 Uani d
C(25) 0.0438(3) 0.2277(4) -0.0151(4) 0.044(2) 1.000 Uani d
C(26) -0.0223(4) 0.1801(4) 0.0258(4) 0.057(2) 1.000 Uani d
C(27) -0.1288(4) 0.1794(5) -0.0106(5) 0.075(2) 1.000 Uani d
C(28) -0.1691(4) 0.2265(5) -0.0868(6) 0.079(2) 1.000 Uani d
C(29) -0.1051(5) 0.2739(5) -0.1276(6) 0.086(3) 1.000 Uani d
C(30) 0.0019(4) 0.2726(4) -0.0932(5) 0.061(2) 1.000 Uani d
C(31) 0.2073(3) 0.0919(3) -0.0837(4) 0.035(1) 1.000 Uani d
C(32) 0.1278(4) 0.0144(4) -0.1466(4) 0.049(2) 1.000 Uani d
C(33) 0.1495(5) -0.0846(4) -0.2194(5) 0.066(2) 1.000 Uani d
C(34) 0.2481(5) -0.1086(4) -0.2340(4) 0.058(2) 1.000 Uani d
C(35) 0.3262(4) -0.0325(4) -0.1731(4) 0.052(2) 1.000 Uani d
C(36) 0.3062(3) 0.0678(4) -0.0989(4) 0.043(1) 1.000 Uani d
C(37) 0.2394(3) 0.3175(4) -0.0170(4) 0.040(1) 1.000 Uani d
C(38) 0.2570(4) 0.2929(4) -0.1286(4) 0.056(2) 1.000 Uani d
C(39) 0.2985(5) 0.3683(5) -0.1573(5) 0.079(2) 1.000 Uani d
C(40) 0.3206(5) 0.4681(5) -0.0776(7) 0.088(3) 1.000 Uani d
C(41) 0.3023(5) 0.4948(4) 0.0337(6) 0.086(3) 1.000 Uani d
C(42) 0.2603(4) 0.4196(4) 0.0639(4) 0.061(2) 1.000 Uani d
H(1) 0.181(4) 0.103(4) 0.172(4) 0.13(2) 1.000 Uiso d
H(2) -0.0304 0.4008 0.2719 0.157 1.000 Uiso c
H(3) 0.0450 0.4994 0.3473 0.157 1.000 Uiso c
H(4) -0.0570 0.5503 0.2361 0.232 1.000 Uiso c
H(5) 0.0365 0.5196 0.1751 0.232 1.000 Uiso c
H(6) -0.0621 0.4435 0.1299 0.232 1.000 Uiso c
H(7) 0.2620 0.5152 0.4021 0.099 1.000 Uiso c
H(8) 0.3618 0.4762 0.4597 0.099 1.000 Uiso c
H(9) 0.3352 0.6223 0.6011 0.158 1.000 Uiso c
H(10) 0.2162 0.5961 0.5703 0.158 1.000 Uiso c
H(11) 0.2909 0.5342 0.6305 0.158 1.000 Uiso c
H(12) 0.0915 0.3691 0.5027 0.202 1.000 Uiso c
H(13) -0.0213 0.3277 0.4349 0.202 1.000 Uiso c
H(14) 0.0166 0.3106 0.5900 0.230 1.000 Uiso c
H(15) -0.0070 0.2028 0.4837 0.230 1.000 Uiso c
H(16) 0.1070 0.2412 0.5491 0.230 1.000 Uiso c
H(17) 0.3582 0.0219 0.0912 0.047 1.000 Uiso c
H(18) 0.4169 -0.1408 -0.0204 0.063 1.000 Uiso c
H(19) 0.4835 -0.2564 0.0662 0.059 1.000 Uiso c
H(20) 0.4905 -0.2123 0.2648 0.060 1.000 Uiso c
H(21) 0.4289 -0.0532 0.3751 0.055 1.000 Uiso c
H(22) 0.5647 0.0968 0.3929 0.063 1.000 Uiso c
H(23) 0.7032 0.1960 0.5400 0.081 1.000 Uiso c
H(24) 0.6767 0.3578 0.6779 0.088 1.000 Uiso c
H(25) 0.5124 0.4212 0.6774 0.079 1.000 Uiso c
H(26) 0.3708 0.3215 0.5320 0.063 1.000 Uiso c
H(27) 0.3557 0.1293 0.5670 0.058 1.000 Uiso c
H(28) 0.2556 0.0520 0.6504 0.071 1.000 Uiso c
H(29) 0.1036 -0.0457 0.5405 0.075 1.000 Uiso c
H(30) 0.0477 -0.0649 0.3449 0.075 1.000 Uiso c
H(31) 0.1456 0.0143 0.2621 0.062 1.000 Uiso c
H(32) 0.0058 0.1479 0.0791 0.069 1.000 Uiso c
H(33) -0.1738 0.1464 0.0171 0.090 1.000 Uiso c
H(34) -0.2424 0.2261 -0.1116 0.095 1.000 Uiso c
H(35) -0.1337 0.3077 -0.1792 0.103 1.000 Uiso c
H(36) 0.0465 0.3030 -0.1240 0.074 1.000 Uiso c
H(37) 0.0582 0.0297 -0.1395 0.059 1.000 Uiso c
H(38) 0.0944 -0.1374 -0.2604 0.079 1.000 Uiso c
H(39) 0.2618 -0.1768 -0.2855 0.069 1.000 Uiso c
H(40) 0.3955 -0.0481 -0.1813 0.063 1.000 Uiso c
H(41) 0.3617 0.1202 -0.0582 0.052 1.000 Uiso c
H(42) 0.2402 0.2230 -0.1861 0.067 1.000 Uiso c
H(43) 0.3116 0.3497 -0.2336 0.094 1.000 Uiso c
H(44) 0.3486 0.5201 -0.0978 0.106 1.000 Uiso c
H(45) 0.3185 0.5651 0.0901 0.103 1.000 Uiso c
H(46) 0.2463 0.4388 0.1399 0.074 1.000 Uiso c

loop_
_atom_site_aniso_label
_atom_site_aniso_U_11
_atom_site_aniso_U_22
_atom_site_aniso_U_33
_atom_site_aniso_U_12
_atom_site_aniso_U_13
_atom_site_aniso_U_23
I(1) 0.0413(2) 0.0622(3) 0.0476(2) -0.0058(2) 0.0073(2) 0.0220(2)
Rh(1) 0.0331(2) 0.0362(2) 0.0289(2) 0.0044(2) 0.0062(2) 0.0125(2)
P(1) 0.0370(7) 0.0421(8) 0.0292(7) 0.0034(6) 0.0064(5) 0.0139(6)
P(2) 0.0352(7) 0.0409(8) 0.0316(7) 0.0042(6) 0.0051(5) 0.0156(6)
Si(1) 0.0435(8) 0.0433(9) 0.0406(8) 0.0087(7) 0.0108(7) 0.0111(7)
O(1) 0.084(3) 0.074(3) 0.053(2) 0.046(2) 0.018(2) 0.020(2)
O(2) 0.061(2) 0.035(2) 0.047(2) -0.003(2) 0.007(2) 0.001(2)
O(3) 0.059(2) 0.055(2) 0.064(3) -0.000(2) 0.035(2) -0.002(2)
C(1) 0.163(8) 0.130(7) 0.109(7) 0.101(6) 0.038(6) 0.057(6)
C(2) 0.24(1) 0.18(1) 0.111(7) 0.162(9) 0.013(7) 0.031(7)
C(3) 0.095(5) 0.048(4) 0.087(5) -0.007(4) 0.011(4) 0.012(4)
C(4) 0.121(6) 0.061(5) 0.136(7) -0.019(4) 0.009(5) -0.037(5)
C(5) 0.24(1) 0.127(9) 0.136(9) -0.077(8) 0.118(9) -0.008(7)
C(6) 0.32(1) 0.126(9) 0.104(8) -0.047(9) 0.091(9) -0.013(6)
C(7) 0.028(2) 0.038(3) 0.036(3) 0.002(2) 0.004(2) 0.017(2)
C(8) 0.046(3) 0.040(3) 0.036(3) 0.011(2) 0.014(2) 0.017(2)
C(9) 0.055(3) 0.064(4) 0.038(3) 0.012(3) 0.019(3) 0.015(3)
C(10) 0.040(3) 0.043(3) 0.061(4) 0.008(2) 0.014(3) 0.016(3)
C(11) 0.045(3) 0.047(3) 0.063(4) 0.009(3) 0.005(3) 0.030(3)
C(12) 0.051(3) 0.051(3) 0.039(3) 0.009(3) 0.010(2) 0.022(3)
C(13) 0.043(3) 0.045(3) 0.031(3) -0.008(2) -0.001(2) 0.016(2)
C(14) 0.052(3) 0.064(4) 0.040(3) -0.000(3) 0.005(3) 0.020(3)
C(15) 0.045(3) 0.088(5) 0.053(4) -0.014(3) -0.007(3) 0.019(4)
C(16) 0.065(4) 0.087(5) 0.056(4) -0.030(4) -0.020(3) 0.028(4)
C(17) 0.093(5) 0.044(4) 0.047(3) -0.007(3) -0.006(3) 0.011(3)
C(18) 0.057(3) 0.047(3) 0.048(3) 0.006(3) 0.006(3) 0.016(3)
C(19) 0.042(3) 0.039(3) 0.028(3) 0.007(2) 0.010(2) 0.014(2)
C(20) 0.051(3) 0.059(4) 0.038(3) 0.008(3) 0.009(2) 0.023(3)
C(21) 0.075(4) 0.074(4) 0.041(3) 0.011(3) 0.026(3) 0.029(3)
C(22) 0.070(4) 0.074(4) 0.063(4) 0.005(3) 0.037(3) 0.035(4)
C(23) 0.061(4) 0.066(4) 0.066(4) -0.012(3) 0.022(3) 0.027(3)
C(24) 0.053(3) 0.064(4) 0.039(3) -0.002(3) 0.013(3) 0.020(3)
C(25) 0.040(3) 0.052(3) 0.038(3) 0.011(3) 0.003(2) 0.019(3)
C(26) 0.043(3) 0.079(4) 0.054(4) 0.003(3) 0.005(3) 0.034(3)
C(27) 0.040(3) 0.103(5) 0.075(4) -0.006(3) 0.004(3) 0.031(4)
C(28) 0.037(3) 0.092(5) 0.091(5) 0.007(3) -0.007(3) 0.027(4)
C(29) 0.053(4) 0.099(6) 0.112(6) 0.012(4) -0.014(4) 0.064(5)
C(30) 0.042(3) 0.082(4) 0.072(4) 0.009(3) 0.008(3) 0.045(4)
C(31) 0.039(3) 0.039(3) 0.029(2) 0.004(2) 0.005(2) 0.017(2)
C(32) 0.044(3) 0.049(3) 0.050(3) -0.002(3) 0.006(3) 0.015(3)
C(33) 0.080(4) 0.040(4) 0.059(4) -0.020(3) 0.006(3) 0.003(3)
C(34) 0.075(4) 0.043(4) 0.049(3) 0.004(3) 0.022(3) 0.007(3)
C(35) 0.059(4) 0.063(4) 0.044(3) 0.018(3) 0.021(3) 0.025(3)
C(36) 0.042(3) 0.055(3) 0.032(3) 0.005(3) 0.007(2) 0.018(3)
C(37) 0.036(3) 0.046(3) 0.041(3) -0.001(2) 0.002(2) 0.022(3)
C(38) 0.081(4) 0.046(3) 0.046(3) 0.007(3) 0.023(3) 0.019(3)
C(39) 0.102(5) 0.086(5) 0.070(4) 0.000(4) 0.029(4) 0.048(4)
C(40) 0.107(6) 0.076(5) 0.107(6) -0.011(4) 0.024(5) 0.060(5)
C(41) 0.134(6) 0.041(4) 0.082(5) -0.017(4) 0.015(5) 0.026(4)
C(42) 0.082(4) 0.053(4) 0.053(4) 0.004(3) 0.014(3) 0.024(3)

loop_
_atom_type_symbol
_atom_type_oxidation_number
_atom_type_number_in_cell
_atom_type_scat_dispersion_real
_atom_type_scat_dispersion_imag
_atom_type_scat_source
C 0 84 0.002 0.002
;International Tables for Crystallography
(1992, Vol. C, Table 6.1.1.2)
;
H 0 92 0.000 0.000
;International Tables for Crystallography
(1992, Vol. C, Table 6.1.1.2)
;
O 0 6 0.008 0.006
;International Tables for Crystallography
(1992, Vol. C, Table 6.1.1.2)
;
Si 0 2 0.072 0.071
;International Tables for Crystallography
(1992, Vol. C, Tables 4.2.6.8 and 6.1.1.1)
;
Rh 0 2 -1.287 0.919
;International Tables for Crystallography
(1992, Vol. C, Tables 4.2.6.8 and 6.1.1.1)
;
P 0 4 0.090 0.095
;International Tables for Crystallography
(1992, Vol. C, Table 6.1.1.2)
;
I 0 2 -0.726 1.812
;International Tables for Crystallography
(1992, Vol. C, Table 6.1.1.2)
;

loop_
_geom_angle_atom_site_label_1
_geom_angle_atom_site_label_2
_geom_angle_atom_site_label_3
_geom_angle
_geom_angle_publ_flag
I(1) Rh(1) P(1) 90.54(4) ?
I(1) Rh(1) P(2) 94.64(4) ?
I(1) Rh(1) Si(1) 114.81(5) ?
I(1) Rh(1) H(1) 154(2) no
P(1) Rh(1) P(2) 162.11(6) ?
P(1) Rh(1) Si(1) 96.78(6) ?
P(1) Rh(1) H(1) 76(2) no
P(2) Rh(1) Si(1) 96.54(6) ?
P(2) Rh(1) H(1) 92(2) no
Si(1) Rh(1) H(1) 89(2) no
Rh(1) P(1) C(7) 106.8(2) ?
Rh(1) P(1) C(13) 118.9(2) ?
Rh(1) P(1) C(19) 120.4(2) ?
C(7) P(1) C(13) 105.2(3) ?
C(7) P(1) C(19) 99.1(3) ?
C(13) P(1) C(19) 103.8(3) ?
Rh(1) P(2) C(25) 122.1(2) ?
Rh(1) P(2) C(31) 101.1(2) ?
Rh(1) P(2) C(37) 120.2(2) ?
C(25) P(2) C(31) 102.2(3) ?
C(25) P(2) C(37) 103.8(3) ?
C(31) P(2) C(37) 104.3(3) ?
Rh(1) Si(1) O(1) 107.4(2) ?
Rh(1) Si(1) O(2) 112.5(2) ?
Rh(1) Si(1) O(3) 116.6(2) ?
O(1) Si(1) O(2) 107.9(2) ?
O(1) Si(1) O(3) 110.6(3) ?
O(2) Si(1) O(3) 101.5(2) ?
Si(1) O(1) C(1) 124.9(5) ?
Si(1) O(2) C(3) 126.7(4) ?
Si(1) O(3) C(5) 124.8(6) ?
O(1) C(1) C(2) 115.8(9) ?
O(1) C(1) H(2) 107.9 no
O(1) C(1) H(3) 107.9 no
C(2) C(1) H(2) 107.9 no
C(2) C(1) H(3) 107.9 no
H(2) C(1) H(3) 109.5 no
C(1) C(2) H(4) 109.5 no
C(1) C(2) H(5) 109.5 no
C(1) C(2) H(6) 109.5 no
H(4) C(2) H(5) 109.5 no
H(4) C(2) H(6) 109.5 no
H(5) C(2) H(6) 109.5 no
O(2) C(3) C(4) 109.5(7) ?
O(2) C(3) H(7) 109.5 no
O(2) C(3) H(8) 109.5 no
C(4) C(3) H(7) 109.5 no
C(4) C(3) H(8) 109.5 no
H(7) C(3) H(8) 109.5 no
C(3) C(4) H(9) 109.5 no
C(3) C(4) H(10) 109.5 no
C(3) C(4) H(11) 109.5 no
H(9) C(4) H(10) 109.5 no
H(9) C(4) H(11) 109.5 no
H(10) C(4) H(11) 109.5 no
O(3) C(5) C(6) 123(2) ?
O(3) C(5) H(12) 106.2 no
O(3) C(5) H(13) 105.7 no
C(6) C(5) H(12) 106.5 no
C(6) C(5) H(13) 105.5 no
H(12) C(5) H(13) 109.2 no
C(5) C(6) H(14) 109.8 no
C(5) C(6) H(15) 110.0 no
C(5) C(6) H(16) 108.9 no
H(14) C(6) H(15) 109.9 no
H(14) C(6) H(16) 109.1 no
H(15) C(6) H(16) 109.2 no
P(1) C(7) C(8) 119.1(4) ?
P(1) C(7) C(12) 122.3(4) ?
C(8) C(7) C(12) 118.7(5) ?
C(7) C(8) C(9) 119.7(5) ?
C(7) C(8) H(17) 120.2 no
C(9) C(8) H(17) 120.2 no
C(8) C(9) C(10) 120.6(6) ?
C(8) C(9) H(18) 119.7 no
C(10) C(9) H(18) 119.7 no
C(9) C(10) C(11) 119.7(6) ?
C(9) C(10) H(19) 120.1 no
C(11) C(10) H(19) 120.2 no
C(10) C(11) C(12) 119.9(6) ?
C(10) C(11) H(20) 120.0 no
C(12) C(11) H(20) 120.0 no
C(7) C(12) C(11) 121.4(6) ?
C(7) C(12) H(21) 119.3 no
C(11) C(12) H(21) 119.3 no
P(1) C(13) C(14) 122.4(5) ?
P(1) C(13) C(18) 118.6(5) ?
C(14) C(13) C(18) 118.9(6) ?
C(13) C(14) C(15) 120.1(6) ?
C(13) C(14) H(22) 120.0 no
C(15) C(14) H(22) 120.0 no
C(14) C(15) C(16) 120.0(7) ?
C(14) C(15) H(23) 120.0 no
C(16) C(15) H(23) 120.0 no
C(15) C(16) C(17) 121.3(7) ?
C(15) C(16) H(24) 119.4 no
C(17) C(16) H(24) 119.3 no
C(16) C(17) C(18) 119.3(7) ?
C(16) C(17) H(25) 120.3 no
C(18) C(17) H(25) 120.3 no
C(13) C(18) C(17) 120.3(6) ?
C(13) C(18) H(26) 119.9 no
C(17) C(18) H(26) 119.9 no
P(1) C(19) C(20) 123.5(5) ?
P(1) C(19) C(24) 118.1(4) ?
C(20) C(19) C(24) 118.0(6) ?
C(19) C(20) C(21) 121.1(6) ?
C(19) C(20) H(27) 119.5 no
C(21) C(20) H(27) 119.5 no
C(20) C(21) C(22) 120.6(6) ?
C(20) C(21) H(28) 119.7 no
C(22) C(21) H(28) 119.7 no
C(21) C(22) C(23) 119.1(6) ?
C(21) C(22) H(29) 120.4 no
C(23) C(22) H(29) 120.4 no
C(22) C(23) C(24) 120.3(6) ?
C(22) C(23) H(30) 119.8 no
C(24) C(23) H(30) 119.8 no
C(19) C(24) C(23) 120.8(6) ?
C(19) C(24) H(31) 119.6 no
C(23) C(24) H(31) 119.6 no
P(2) C(25) C(26) 119.8(5) ?
P(2) C(25) C(30) 120.9(5) ?
C(26) C(25) C(30) 119.1(6) ?
C(25) C(26) C(27) 120.3(6) ?
C(25) C(26) H(32) 119.9 no
C(27) C(26) H(32) 119.8 no
C(26) C(27) C(28) 119.8(7) ?
C(26) C(27) H(33) 120.1 no
C(28) C(27) H(33) 120.1 no
C(27) C(28) C(29) 120.7(7) ?
C(27) C(28) H(34) 119.7 no
C(29) C(28) H(34) 119.7 no
C(28) C(29) C(30) 119.7(7) ?
C(28) C(29) H(35) 120.2 no
C(30) C(29) H(35) 120.2 no
C(25) C(30) C(29) 120.5(7) ?
C(25) C(30) H(36) 119.8 no
C(29) C(30) H(36) 119.8 no
P(2) C(31) C(32) 122.1(5) ?
P(2) C(31) C(36) 119.6(5) ?
C(32) C(31) C(36) 118.1(6) ?
C(31) C(32) C(33) 120.2(6) ?
C(31) C(32) H(37) 119.9 no
C(33) C(32) H(37) 119.9 no
C(32) C(33) C(34) 121.6(6) ?
C(32) C(33) H(38) 119.2 no
C(34) C(33) H(38) 119.2 no
C(33) C(34) C(35) 118.3(6) ?
C(33) C(34) H(39) 120.8 no
C(35) C(34) H(39) 120.8 no
C(34) C(35) C(36) 121.0(6) ?
C(34) C(35) H(40) 119.5 no
C(36) C(35) H(40) 119.5 no
C(31) C(36) C(35) 120.8(6) ?
C(31) C(36) H(41) 119.6 no
C(35) C(36) H(41) 119.6 no
P(2) C(37) C(38) 122.6(5) ?
P(2) C(37) C(42) 118.4(5) ?
C(38) C(37) C(42) 119.0(6) ?
C(37) C(38) C(39) 120.9(7) ?
C(37) C(38) H(42) 119.5 no
C(39) C(38) H(42) 119.6 no
C(38) C(39) C(40) 120.2(7) ?
C(38) C(39) H(43) 119.9 no
C(40) C(39) H(43) 119.9 no
C(39) C(40) C(41) 119.9(7) ?
C(39) C(40) H(44) 120.0 no
C(41) C(40) H(44) 120.1 no
C(40) C(41) C(42) 120.6(7) ?
C(40) C(41) H(45) 119.7 no
C(42) C(41) H(45) 119.7 no
C(37) C(42) C(41) 119.4(7) ?
C(37) C(42) H(46) 120.3 no
C(41) C(42) H(46) 120.3 no

loop_
_geom_bond_atom_site_label_1
_geom_bond_atom_site_label_2
_geom_bond_distance
_geom_bond_publ_flag
I(1) Rh(1) 2.7011(8) ?
Rh(1) P(1) 2.324(2) ?
Rh(1) P(2) 2.313(2) ?
Rh(1) Si(1) 2.251(2) ?
Rh(1) H(1) 1.65(6) no
P(1) C(7) 1.833(6) ?
P(1) C(13) 1.840(6) ?
P(1) C(19) 1.836(6) ?
P(2) C(25) 1.844(6) ?
P(2) C(31) 1.831(6) ?
P(2) C(37) 1.832(6) ?
Si(1) O(1) 1.629(4) ?
Si(1) O(2) 1.634(4) ?
Si(1) O(3) 1.614(4) ?
O(1) C(1) 1.421(9) ?
O(2) C(3) 1.434(8) ?
O(3) C(5) 1.39(1) ?
C(1) C(2) 1.35(1) ?
C(1) H(2) 0.95 no
C(1) H(3) 0.95 no
C(2) H(4) 0.95 no
C(2) H(5) 0.95 no
C(2) H(6) 0.95 no
C(3) C(4) 1.46(1) ?
C(3) H(7) 0.95 no
C(3) H(8) 0.95 no
C(4) H(9) 0.95 no
C(4) H(10) 0.95 no
C(4) H(11) 0.95 no
C(5) C(6) 1.23(1) ?
C(5) H(12) 0.95 no
C(5) H(13) 0.96 no
C(6) H(14) 0.95 no
C(6) H(15) 0.95 no
C(6) H(16) 0.96 no
C(7) C(8) 1.391(7) ?
C(7) C(12) 1.368(7) ?
C(8) C(9) 1.397(8) ?
C(8) H(17) 0.95 no
C(9) C(10) 1.365(8) ?
C(9) H(18) 0.95 no
C(10) C(11) 1.373(8) ?
C(10) H(19) 0.95 no
C(11) C(12) 1.382(8) ?
C(11) H(20) 0.95 no
C(12) H(21) 0.95 no
C(13) C(14) 1.398(8) ?
C(13) C(18) 1.384(8) ?
C(14) C(15) 1.376(8) ?
C(14) H(22) 0.95 no
C(15) C(16) 1.36(1) ?
C(15) H(23) 0.95 no
C(16) C(17) 1.365(9) ?
C(16) H(24) 0.95 no
C(17) C(18) 1.393(8) ?
C(17) H(25) 0.95 no
C(18) H(26) 0.95 no
C(19) C(20) 1.371(7) ?
C(19) C(24) 1.383(7) ?
C(20) C(21) 1.403(8) ?
C(20) H(27) 0.95 no
C(21) C(22) 1.348(9) ?
C(21) H(28) 0.95 no
C(22) C(23) 1.386(9) ?
C(22) H(29) 0.95 no
C(23) C(24) 1.390(8) ?
C(23) H(30) 0.95 no
C(24) H(31) 0.95 no
C(25) C(26) 1.388(8) ?
C(25) C(30) 1.371(8) ?
C(26) C(27) 1.381(8) ?
C(26) H(32) 0.95 no
C(27) C(28) 1.368(9) ?
C(27) H(33) 0.95 no
C(28) C(29) 1.37(1) ?
C(28) H(34) 0.95 no
C(29) C(30) 1.389(8) ?
C(29) H(35) 0.95 no
C(30) H(36) 0.95 no
C(31) C(32) 1.386(7) ?
C(31) C(36) 1.369(7) ?
C(32) C(33) 1.378(8) ?
C(32) H(37) 0.95 no
C(33) C(34) 1.363(9) ?
C(33) H(38) 0.95 no
C(34) C(35) 1.361(9) ?
C(34) H(39) 0.95 no
C(35) C(36) 1.389(8) ?
C(35) H(40) 0.95 no
C(36) H(41) 0.95 no
C(37) C(38) 1.386(8) ?
C(37) C(42) 1.372(8) ?
C(38) C(39) 1.379(9) ?
C(38) H(42) 0.95 no
C(39) C(40) 1.35(1) ?
C(39) H(43) 0.95 no
C(40) C(41) 1.38(1) ?
C(40) H(44) 0.95 no
C(41) C(42) 1.390(9) ?
C(41) H(45) 0.95 no
C(42) H(46) 0.95 no
